data_4062220
loop_
_publ_author_name
'Voth, Peter'
'Spaniol, Thomas P.'
'Okuda, Jun'

_publ_section_title
;
Yttrium Alkyl and Hydrido Complexes Containing a Tridentate Linked
Amido-Cyclopentadienyl Ligand
;
_journal_name_full Organometallics
_journal_year 2003
_chemical_formula_sum 'C24 H39 N2 Si Y'
_chemical_formula_weight 472.58
_space_group_IT_number 14
_symmetry_cell_setting monoclinic
_symmetry_space_group_name_Hall '-P 2ybc'
_symmetry_space_group_name_H-M 'P 1 21/c 1'
_cell_angle_alpha 90.00
_cell_angle_beta 102.14(2)
_cell_angle_gamma 90.00
_cell_formula_units_Z 4
_cell_length_a 18.10(2)
_cell_length_b 10.710(10)
_cell_length_c 13.89(2)
_cell_measurement_temperature 250(2)
_cell_volume 2632(5)
_diffrn_ambient_temperature 250(2)
_exptl_crystal_density_diffrn 1.192
_cod_original_sg_symbol_H-M 'P 21/c'
_cod_database_code 4062220

loop_
_symmetry_equiv_pos_as_xyz
'x, y, z'
'-x, y+1/2, -z+1/2'
'-x, -y, -z'
'x, -y-1/2, z-1/2'

loop_
_atom_site_label
_atom_site_type_symbol
_atom_site_fract_x
_atom_site_fract_y
_atom_site_fract_z
_atom_site_U_iso_or_equiv
_atom_site_adp_type
_atom_site_occupancy
_atom_site_symmetry_multiplicity
_atom_site_calc_flag
_atom_site_refinement_flags
_atom_site_disorder_assembly
_atom_site_disorder_group
Y Y 0.23325(4) 0.02114(6) 0.17334(5) 0.0521(2) Uani 1 1 d . . .
Si Si 0.41480(11) -0.0366(2) 0.13017(17) 0.0746(7) Uani 1 1 d . . .
N1 N 0.3475(3) -0.0621(6) 0.1982(4) 0.0719(19) Uani 1 1 d . . .
N2 N 0.2869(3) 0.0250(6) 0.3557(4) 0.0630(16) Uani 1 1 d . . .
C1 C 0.2992(4) 0.1323(7) 0.0424(5) 0.061(2) Uani 1 1 d . . .
C2 C 0.2298(5) 0.0874(7) -0.0118(5) 0.062(2) Uani 1 1 d . . .
C3 C 0.1699(4) 0.1538(7) 0.0160(6) 0.061(2) Uani 1 1 d . . .
C4 C 0.2022(5) 0.2388(6) 0.0885(6) 0.059(2) Uani 1 1 d . . .
C5 C 0.2822(4) 0.2268(7) 0.1077(6) 0.063(2) Uani 1 1 d . . .
C6 C 0.3762(4) 0.0866(8) 0.0383(6) 0.087(3) Uani 1 1 d . . .
H6A H 0.4110 0.1578 0.0482 0.104 Uiso 1 1 calc R . .
H6B H 0.3750 0.0536 -0.0278 0.104 Uiso 1 1 calc R . .
C7 C 0.2223(5) -0.0149(8) -0.0910(5) 0.108(3) Uani 1 1 d . . .
H7A H 0.1697 -0.0390 -0.1114 0.162 Uiso 1 1 calc R . .
H7B H 0.2521 -0.0869 -0.0642 0.162 Uiso 1 1 calc R . .
H7C H 0.2403 0.0168 -0.1473 0.162 Uiso 1 1 calc R . .
C8 C 0.0868(4) 0.1468(8) -0.0374(6) 0.098(3) Uani 1 1 d . . .
H8A H 0.0833 0.1547 -0.1078 0.147 Uiso 1 1 calc R . .
H8B H 0.0589 0.2142 -0.0148 0.147 Uiso 1 1 calc R . .
H8C H 0.0657 0.0673 -0.0233 0.147 Uiso 1 1 calc R . .
C9 C 0.1607(5) 0.3338(8) 0.1364(6) 0.100(3) Uani 1 1 d . . .
H9A H 0.1383 0.3958 0.0881 0.151 Uiso 1 1 calc R . .
H9B H 0.1957 0.3743 0.1897 0.151 Uiso 1 1 calc R . .
H9C H 0.1213 0.2927 0.1623 0.151 Uiso 1 1 calc R . .
C10 C 0.3386(4) 0.3085(8) 0.1743(6) 0.093(3) Uani 1 1 d . . .
H10A H 0.3888 0.2730 0.1815 0.140 Uiso 1 1 calc R . .
H10B H 0.3255 0.3139 0.2384 0.140 Uiso 1 1 calc R . .
H10C H 0.3379 0.3914 0.1460 0.140 Uiso 1 1 calc R . .
C11 C 0.5068(4) 0.0222(9) 0.2044(6) 0.121(4) Uani 1 1 d . . .
H11A H 0.4981 0.0979 0.2387 0.182 Uiso 1 1 calc R . .
H11B H 0.5410 0.0398 0.1609 0.182 Uiso 1 1 calc R . .
H11C H 0.5289 -0.0408 0.2520 0.182 Uiso 1 1 calc R . .
C12 C 0.4391(5) -0.1813(8) 0.0691(7) 0.115(3) Uani 1 1 d . . .
H12A H 0.4622 -0.2411 0.1189 0.173 Uiso 1 1 calc R . .
H12B H 0.4741 -0.1611 0.0274 0.173 Uiso 1 1 calc R . .
H12C H 0.3934 -0.2170 0.0294 0.173 Uiso 1 1 calc R . .
C13 C 0.3712(4) -0.1287(8) 0.2931(6) 0.093(3) Uani 1 1 d . . .
H13A H 0.4205 -0.0975 0.3279 0.111 Uiso 1 1 calc R . .
H13B H 0.3760 -0.2181 0.2810 0.111 Uiso 1 1 calc R . .
C14 C 0.3135(5) -0.1082(7) 0.3556(6) 0.085(3) Uani 1 1 d . . .
H14A H 0.2698 -0.1622 0.3314 0.101 Uiso 1 1 calc R . .
H14B H 0.3355 -0.1332 0.4234 0.101 Uiso 1 1 calc R . .
C15 C 0.2333(4) 0.0412(7) 0.4201(5) 0.086(3) Uani 1 1 d . . .
H15A H 0.1910 -0.0152 0.3999 0.130 Uiso 1 1 calc R . .
H15B H 0.2152 0.1267 0.4157 0.130 Uiso 1 1 calc R . .
H15C H 0.2583 0.0230 0.4875 0.130 Uiso 1 1 calc R . .
C16 C 0.3530(5) 0.1084(8) 0.3931(6) 0.097(3) Uani 1 1 d . . .
H16A H 0.3791 0.0802 0.4576 0.146 Uiso 1 1 calc R . .
H16B H 0.3354 0.1933 0.3977 0.146 Uiso 1 1 calc R . .
H16C H 0.3873 0.1057 0.3481 0.146 Uiso 1 1 calc R . .
C17 C 0.1768(5) -0.2883(7) 0.1097(6) 0.102(3) Uani 1 1 d . . .
H17A H 0.2111 -0.3106 0.1708 0.153 Uiso 1 1 calc R . .
H17B H 0.2030 -0.2940 0.0557 0.153 Uiso 1 1 calc R . .
H17C H 0.1341 -0.3450 0.0980 0.153 Uiso 1 1 calc R . .
C18 C 0.1488(4) -0.1546(7) 0.1170(6) 0.073(2) Uani 1 1 d . . .
H18 H 0.1170 -0.1320 0.0523 0.087 Uiso 1 1 calc R . .
C19 C 0.1071(4) -0.1234(7) 0.1922(6) 0.067(2) Uani 1 1 d . . .
C20 C 0.1028(5) -0.2025(8) 0.2712(7) 0.081(3) Uani 1 1 d . . .
H20 H 0.1247 -0.2822 0.2733 0.097 Uiso 1 1 calc R . .
C21 C 0.0680(5) -0.1685(10) 0.3451(8) 0.099(3) Uani 1 1 d . . .
H21 H 0.0643 -0.2269 0.3944 0.119 Uiso 1 1 calc R . .
C22 C 0.0382(5) -0.0506(12) 0.3497(7) 0.096(3) Uani 1 1 d . . .
H22 H 0.0143 -0.0289 0.4013 0.115 Uiso 1 1 calc R . .
C23 C 0.0441(4) 0.0354(9) 0.2769(7) 0.079(2) Uani 1 1 d . . .
H23 H 0.0251 0.1168 0.2791 0.095 Uiso 1 1 calc R . .
C24 C 0.0782(4) -0.0001(7) 0.2013(5) 0.063(2) Uani 1 1 d . . .
H24 H 0.0828 0.0595 0.1532 0.076 Uiso 1 1 calc R . .

loop_
_atom_site_aniso_label
_atom_site_aniso_U_11
_atom_site_aniso_U_22
_atom_site_aniso_U_33
_atom_site_aniso_U_23
_atom_site_aniso_U_13
_atom_site_aniso_U_12
Y 0.0514(4) 0.0519(4) 0.0504(4) 0.0005(4) 0.0047(3) 0.0037(4)
Si 0.0578(13) 0.0861(18) 0.0815(16) 0.0011(14) 0.0179(13) 0.0184(14)
N1 0.077(4) 0.077(5) 0.055(4) 0.013(3) -0.001(4) 0.027(4)
N2 0.057(4) 0.091(5) 0.045(4) -0.003(4) 0.020(3) -0.004(4)
C1 0.060(5) 0.065(6) 0.054(5) 0.008(4) 0.004(4) -0.004(5)
C2 0.082(6) 0.062(5) 0.047(5) 0.000(4) 0.023(5) 0.013(5)
C3 0.050(5) 0.059(5) 0.065(5) 0.025(4) -0.010(4) -0.009(4)
C4 0.076(6) 0.036(5) 0.068(6) 0.001(4) 0.022(5) 0.006(4)
C5 0.043(5) 0.069(6) 0.077(6) 0.011(5) 0.015(4) -0.005(4)
C6 0.061(5) 0.111(7) 0.093(7) 0.012(6) 0.026(5) 0.023(5)
C7 0.156(8) 0.110(8) 0.058(5) -0.010(6) 0.019(6) -0.022(7)
C8 0.079(6) 0.105(7) 0.098(7) 0.043(6) -0.008(5) -0.015(6)
C9 0.103(7) 0.076(7) 0.130(9) 0.018(6) 0.040(7) 0.019(6)
C10 0.087(6) 0.105(7) 0.079(6) 0.002(5) -0.001(5) -0.041(6)
C11 0.060(5) 0.172(11) 0.126(8) 0.013(8) 0.007(5) 0.017(6)
C12 0.115(8) 0.106(8) 0.138(9) -0.015(7) 0.056(7) 0.017(6)
C13 0.069(6) 0.123(8) 0.094(7) 0.020(6) 0.035(6) 0.038(6)
C14 0.098(7) 0.064(7) 0.079(6) 0.026(5) -0.009(6) 0.013(5)
C15 0.089(6) 0.097(7) 0.066(5) -0.004(5) -0.001(5) -0.016(5)
C16 0.095(7) 0.116(8) 0.073(6) -0.017(5) 0.001(5) -0.044(6)
C17 0.137(9) 0.057(6) 0.108(8) -0.014(5) 0.018(7) 0.004(6)
C18 0.090(6) 0.073(6) 0.056(5) -0.001(5) 0.019(5) -0.006(5)
C19 0.067(5) 0.040(5) 0.078(6) 0.017(5) -0.017(5) -0.017(4)
C20 0.082(7) 0.077(7) 0.082(7) -0.003(6) 0.012(5) -0.008(5)
C21 0.095(8) 0.082(8) 0.109(9) 0.031(7) -0.002(7) -0.026(6)
C22 0.066(6) 0.149(11) 0.082(7) 0.000(7) 0.034(5) -0.029(7)
C23 0.052(5) 0.095(7) 0.090(6) -0.009(6) 0.014(5) 0.006(5)
C24 0.058(5) 0.059(6) 0.070(5) 0.013(5) 0.007(4) -0.008(4)

loop_
_geom_bond_atom_site_label_1
_geom_bond_atom_site_label_2
_geom_bond_distance
_geom_bond_site_symmetry_2
_geom_bond_publ_flag
Y N1 2.211(6) . ?
Y C18 2.447(8) . ?
Y N2 2.515(6) . ?
Y C5 2.609(7) . ?
Y C4 2.619(7) . ?
Y C2 2.656(8) . ?
Y C3 2.656(7) . ?
Y C1 2.658(7) . ?
Y C19 2.815(8) . ?
Y C24 2.921(7) . ?
Y C14 2.982(8) . ?
Si N1 1.714(6) . ?
Si C12 1.862(8) . ?
Si C6 1.866(8) . ?
Si C11 1.873(8) . ?
N1 C13 1.481(9) . ?
N2 C15 1.461(8) . ?
N2 C16 1.496(8) . ?
N2 C14 1.506(9) . ?
C1 C2 1.406(10) . ?
C1 C5 1.435(9) . ?
C1 C6 1.490(9) . ?
C2 C3 1.416(9) . ?
C2 C7 1.539(10) . ?
C3 C4 1.393(9) . ?
C3 C8 1.532(9) . ?
C4 C5 1.421(10) . ?
C4 C9 1.501(9) . ?
C5 C10 1.506(9) . ?
C13 C14 1.506(9) . ?
C17 C18 1.529(10) . ?
C18 C19 1.450(10) . ?
C19 C20 1.402(10) . ?
C19 C24 1.435(10) . ?
C20 C21 1.362(11) . ?
C21 C22 1.380(12) . ?
C22 C23 1.389(11) . ?
C23 C24 1.379(9) . ?
